data_4061651
loop_
_publ_author_name
'Kubicki, Maciej'
'Kownacki, Ireneusz'
'Marciniec, Bogdan'

_journal_name_full Organometallics
_journal_paper_doi 10.1021/om050478h
_journal_year 2005
_chemical_formula_moiety 'C23 H42 Ir O3 P Si'
_chemical_formula_sum 'C23 H42 Ir O3 P Si'
_chemical_formula_weight 617.83
_space_group_IT_number 2
_space_group_name_Hall '-P 1'
_space_group_name_H-M_alt 'P -1'
_symmetry_cell_setting triclinic
_symmetry_space_group_name_Hall '-P 1'
_symmetry_space_group_name_H-M 'P -1'
_cell_angle_alpha 80.797(5)
_cell_angle_beta 85.881(5)
_cell_angle_gamma 66.447(6)
_cell_formula_units_Z 2
_cell_length_a 9.8328(6)
_cell_length_b 10.2516(6)
_cell_length_c 14.9852(9)
_cell_measurement_temperature 293(2)
_cell_volume 1366.82(16)
_diffrn_ambient_temperature 293(2)
_exptl_crystal_density_diffrn 1.501
_cod_database_code 4061651

loop_
_symmetry_equiv_pos_as_xyz
'x, y, z'
'-x, -y, -z'

loop_
_atom_site_label
_atom_site_type_symbol
_atom_site_fract_x
_atom_site_fract_y
_atom_site_fract_z
_atom_site_U_iso_or_equiv
_atom_site_adp_type
_atom_site_occupancy
_atom_site_symmetry_multiplicity
_atom_site_calc_flag
_atom_site_refinement_flags
_atom_site_disorder_assembly
_atom_site_disorder_group
Ir1 Ir 0.75448(2) -0.01479(2) 0.177512(14) 0.04525(10) Uani 1 1 d . . .
C1 C 0.6347(9) 0.0776(9) 0.0799(6) 0.0656(18) Uani 1 1 d . . .
O1 O 0.5614(8) 0.1340(8) 0.0178(5) 0.102(2) Uani 1 1 d . . .
C2 C 0.7019(9) -0.1749(8) 0.1775(5) 0.0631(17) Uani 1 1 d . . .
O2 O 0.6627(9) -0.2611(7) 0.1740(6) 0.106(2) Uani 1 1 d . . .
Si3 Si 0.8961(3) -0.2209(2) 0.37302(14) 0.0650(5) Uani 1 1 d . . .
O3 O 0.8859(6) -0.1054(6) 0.2848(3) 0.0633(13) Uani 1 1 d . . .
C31 C 0.7152(14) -0.1802(17) 0.4313(8) 0.127(5) Uani 1 1 d . . .
H31A H 0.6790 -0.0847 0.4468 0.165 Uiso 1 1 calc R . .
H31B H 0.7267 -0.2479 0.4853 0.165 Uiso 1 1 calc R . .
H31C H 0.6459 -0.1867 0.3920 0.165 Uiso 1 1 calc R . .
C32 C 0.9672(17) -0.4050(11) 0.3448(8) 0.121(5) Uani 1 1 d . . .
H32A H 1.0615 -0.4262 0.3146 0.157 Uiso 1 1 calc R . .
H32B H 0.8985 -0.4129 0.3057 0.157 Uiso 1 1 calc R . .
H32C H 0.9787 -0.4719 0.3993 0.157 Uiso 1 1 calc R . .
C33 C 1.0310(15) -0.2140(14) 0.4506(7) 0.121(4) Uani 1 1 d . . .
H33A H 0.9969 -0.1191 0.4669 0.158 Uiso 1 1 calc R . .
H33B H 1.1259 -0.2369 0.4209 0.158 Uiso 1 1 calc R . .
H33C H 1.0401 -0.2823 0.5040 0.158 Uiso 1 1 calc R . .
P4 P 0.81747(17) 0.18566(16) 0.18154(10) 0.0403(3) Uani 1 1 d . . .
C411 C 0.7923(7) 0.3006(6) 0.0717(4) 0.0460(12) Uani 1 1 d . . .
H411 H 0.6875 0.3311 0.0571 0.055 Uiso 1 1 calc R . .
C412 C 0.8157(10) 0.4402(8) 0.0683(5) 0.0656(19) Uani 1 1 d . . .
H41A H 0.7612 0.4902 0.1177 0.079 Uiso 1 1 calc R . .
H41B H 0.9201 0.4178 0.0760 0.079 Uiso 1 1 calc R . .
C413 C 0.7634(11) 0.5370(8) -0.0209(5) 0.074(2) Uani 1 1 d . . .
H41C H 0.7835 0.6226 -0.0225 0.089 Uiso 1 1 calc R . .
H41D H 0.6570 0.5668 -0.0258 0.089 Uiso 1 1 calc R . .
C414 C 0.8409(10) 0.4602(8) -0.1007(5) 0.068(2) Uani 1 1 d . . .
H41E H 0.7982 0.5212 -0.1566 0.082 Uiso 1 1 calc R . .
H41F H 0.9452 0.4435 -0.1008 0.082 Uiso 1 1 calc R . .
C415 C 0.8263(10) 0.3194(8) -0.0969(5) 0.0643(18) Uani 1 1 d . . .
H41G H 0.8841 0.2704 -0.1457 0.077 Uiso 1 1 calc R . .
H41H H 0.7233 0.3372 -0.1058 0.077 Uiso 1 1 calc R . .
C416 C 0.8790(8) 0.2221(7) -0.0066(4) 0.0544(15) Uani 1 1 d . . .
H41I H 0.9843 0.1967 0.0004 0.065 Uiso 1 1 calc R . .
H41J H 0.8636 0.1341 -0.0057 0.065 Uiso 1 1 calc R . .
C421 C 0.6951(7) 0.3071(7) 0.2598(4) 0.0505(14) Uani 1 1 d . . .
H421 H 0.7336 0.3807 0.2634 0.061 Uiso 1 1 calc R . .
C422 C 0.5350(8) 0.3839(9) 0.2274(5) 0.0649(19) Uani 1 1 d . . .
H42A H 0.4933 0.3138 0.2236 0.078 Uiso 1 1 calc R . .
H42B H 0.5325 0.4377 0.1677 0.078 Uiso 1 1 calc R . .
C423 C 0.4428(9) 0.4864(11) 0.2936(6) 0.080(3) Uani 1 1 d . . .
H42C H 0.4820 0.5592 0.2948 0.096 Uiso 1 1 calc R . .
H42D H 0.3412 0.5346 0.2728 0.096 Uiso 1 1 calc R . .
C424 C 0.4450(10) 0.4092(11) 0.3858(6) 0.079(2) Uani 1 1 d . . .
H42E H 0.3991 0.3412 0.3857 0.095 Uiso 1 1 calc R . .
H42F H 0.3883 0.4771 0.4263 0.095 Uiso 1 1 calc R . .
C425 C 0.6039(10) 0.3295(11) 0.4190(5) 0.080(2) Uani 1 1 d . . .
H42G H 0.6041 0.2756 0.4785 0.095 Uiso 1 1 calc R . .
H42H H 0.6466 0.3984 0.4243 0.095 Uiso 1 1 calc R . .
C426 C 0.6980(9) 0.2268(9) 0.3539(4) 0.0651(18) Uani 1 1 d . . .
H42I H 0.7995 0.1798 0.3750 0.078 Uiso 1 1 calc R . .
H42J H 0.6600 0.1532 0.3524 0.078 Uiso 1 1 calc R . .
C431 C 1.0075(7) 0.1253(7) 0.2257(4) 0.0510(14) Uani 1 1 d . . .
H431 H 1.0094 0.0600 0.2815 0.061 Uiso 1 1 calc R . .
C432 C 1.1253(9) 0.0348(10) 0.1671(6) 0.074(2) Uani 1 1 d . . .
H43A H 1.1349 0.0939 0.1116 0.088 Uiso 1 1 calc R . .
H43B H 1.0974 -0.0394 0.1514 0.088 Uiso 1 1 calc R . .
C433 C 1.2740(10) -0.0351(14) 0.2164(8) 0.103(4) Uani 1 1 d . . .
H43C H 1.3499 -0.0919 0.1771 0.124 Uiso 1 1 calc R . .
H43D H 1.2660 -0.0991 0.2698 0.124 Uiso 1 1 calc R . .
C434 C 1.3191(9) 0.0797(12) 0.2442(7) 0.089(3) Uani 1 1 d . . .
H43E H 1.4110 0.0338 0.2778 0.106 Uiso 1 1 calc R . .
H43F H 1.3351 0.1391 0.1907 0.106 Uiso 1 1 calc R . .
C435 C 1.1986(9) 0.1713(11) 0.3017(7) 0.080(2) Uani 1 1 d . . .
H43G H 1.2255 0.2465 0.3166 0.097 Uiso 1 1 calc R . .
H43H H 1.1906 0.1126 0.3577 0.097 Uiso 1 1 calc R . .
C436 C 1.0477(9) 0.2403(9) 0.2551(6) 0.071(2) Uani 1 1 d . . .
H43I H 0.9724 0.2924 0.2965 0.085 Uiso 1 1 calc R . .
H43J H 1.0513 0.3081 0.2028 0.085 Uiso 1 1 calc R . .

loop_
_atom_site_aniso_label
_atom_site_aniso_U_11
_atom_site_aniso_U_22
_atom_site_aniso_U_33
_atom_site_aniso_U_23
_atom_site_aniso_U_13
_atom_site_aniso_U_12
Ir1 0.05101(16) 0.04398(15) 0.04439(14) -0.00683(9) -0.00200(9) -0.02206(11)
C1 0.070(5) 0.058(4) 0.074(5) -0.012(3) -0.007(4) -0.029(4)
O1 0.122(5) 0.107(5) 0.081(4) 0.017(4) -0.062(4) -0.053(4)
C2 0.066(4) 0.057(4) 0.065(4) -0.009(3) -0.008(3) -0.021(3)
O2 0.109(5) 0.071(4) 0.160(7) -0.026(4) -0.008(5) -0.054(4)
Si3 0.0815(14) 0.0605(11) 0.0504(10) 0.0087(8) -0.0069(9) -0.0305(10)
O3 0.078(3) 0.058(3) 0.055(3) 0.012(2) -0.014(2) -0.034(3)
C31 0.111(9) 0.165(13) 0.090(8) 0.017(8) 0.020(6) -0.057(9)
C32 0.181(13) 0.066(6) 0.104(8) 0.013(6) -0.001(8) -0.045(7)
C33 0.159(11) 0.126(10) 0.082(7) 0.030(6) -0.054(7) -0.068(8)
P4 0.0475(8) 0.0400(7) 0.0350(6) -0.0051(5) -0.0022(5) -0.0186(6)
C411 0.055(3) 0.042(3) 0.041(3) -0.004(2) -0.005(2) -0.020(3)
C412 0.098(6) 0.060(4) 0.048(3) -0.005(3) 0.000(4) -0.042(4)
C413 0.115(7) 0.044(3) 0.064(4) 0.003(3) 0.002(4) -0.037(4)
C414 0.094(6) 0.061(4) 0.055(4) 0.009(3) -0.013(4) -0.041(4)
C415 0.090(5) 0.066(4) 0.044(3) -0.003(3) -0.004(3) -0.040(4)
C416 0.072(4) 0.047(3) 0.043(3) -0.007(2) 0.000(3) -0.022(3)
C421 0.062(4) 0.055(3) 0.041(3) -0.012(2) 0.002(3) -0.028(3)
C422 0.057(4) 0.075(5) 0.048(3) -0.011(3) -0.004(3) -0.009(3)
C423 0.061(5) 0.096(7) 0.071(5) -0.032(5) -0.007(4) -0.009(4)
C424 0.071(5) 0.097(6) 0.065(5) -0.031(4) 0.014(4) -0.023(4)
C425 0.080(5) 0.103(7) 0.043(4) -0.028(4) 0.007(3) -0.017(5)
C426 0.069(4) 0.070(5) 0.043(3) -0.004(3) -0.003(3) -0.015(4)
C431 0.051(3) 0.054(3) 0.050(3) -0.005(3) -0.007(3) -0.022(3)
C432 0.057(4) 0.081(5) 0.079(5) -0.031(4) -0.004(4) -0.015(4)
C433 0.054(5) 0.133(9) 0.104(7) -0.044(6) -0.014(5) -0.004(5)
C434 0.051(4) 0.114(8) 0.098(7) -0.015(6) -0.015(4) -0.028(5)
C435 0.063(5) 0.099(6) 0.092(6) -0.026(5) -0.018(4) -0.038(4)
C436 0.065(4) 0.065(4) 0.095(6) -0.025(4) -0.018(4) -0.030(4)

loop_
_geom_bond_atom_site_label_1
_geom_bond_atom_site_label_2
_geom_bond_distance
_geom_bond_site_symmetry_2
_geom_bond_publ_flag
Ir1 C1 1.827(8) . ?
Ir1 C2 1.908(8) . ?
Ir1 O3 1.995(5) . ?
Ir1 P4 2.3816(15) . ?
C1 O1 1.145(10) . ?
C2 O2 1.105(10) . ?
Si3 O3 1.607(5) . ?
Si3 C32 1.841(12) . ?
Si3 C31 1.844(12) . ?
Si3 C33 1.854(11) . ?
C31 H31A 0.9600 . ?
C31 H31B 0.9600 . ?
C31 H31C 0.9600 . ?
C32 H32A 0.9600 . ?
C32 H32B 0.9600 . ?
C32 H32C 0.9600 . ?
C33 H33A 0.9600 . ?
C33 H33B 0.9600 . ?
C33 H33C 0.9600 . ?
P4 C411 1.835(6) . ?
P4 C431 1.853(6) . ?
P4 C421 1.854(7) . ?
C411 C412 1.531(9) . ?
C411 C416 1.536(9) . ?
C411 H411 0.9800 . ?
C412 C413 1.518(10) . ?
C412 H41A 0.9700 . ?
C412 H41B 0.9700 . ?
C413 C414 1.524(11) . ?
C413 H41C 0.9700 . ?
C413 H41D 0.9700 . ?
C414 C415 1.498(10) . ?
C414 H41E 0.9700 . ?
C414 H41F 0.9700 . ?
C415 C416 1.534(9) . ?
C415 H41G 0.9700 . ?
C415 H41H 0.9700 . ?
C416 H41I 0.9700 . ?
C416 H41J 0.9700 . ?
C421 C426 1.510(9) . ?
C421 C422 1.527(9) . ?
C421 H421 0.9800 . ?
C422 C423 1.534(11) . ?
C422 H42A 0.9700 . ?
C422 H42B 0.9700 . ?
C423 C424 1.475(13) . ?
C423 H42C 0.9700 . ?
C423 H42D 0.9700 . ?
C424 C425 1.523(12) . ?
C424 H42E 0.9700 . ?
C424 H42F 0.9700 . ?
C425 C426 1.530(10) . ?
C425 H42G 0.9700 . ?
C425 H42H 0.9700 . ?
C426 H42I 0.9700 . ?
C426 H42J 0.9700 . ?
C431 C432 1.493(10) . ?
C431 C436 1.517(9) . ?
C431 H431 0.9800 . ?
C432 C433 1.532(12) . ?
C432 H43A 0.9700 . ?
C432 H43B 0.9700 . ?
C433 C434 1.535(15) . ?
C433 H43C 0.9700 . ?
C433 H43D 0.9700 . ?
C434 C435 1.500(13) . ?
C434 H43E 0.9700 . ?
C434 H43F 0.9700 . ?
C435 C436 1.530(10) . ?
C435 H43G 0.9700 . ?
C435 H43H 0.9700 . ?
C436 H43I 0.9700 . ?
C436 H43J 0.9700 . ?
